data_9016278
loop_
_publ_author_name
'Dent, L. S.'
'Smith, J. V.'

_publ_section_title
;
 Crystal structure of chabazite, a molecular sieve
 Note: extra-framework cations not located
;
_journal_name_full Nature
_journal_page_first 1794
_journal_page_last 1796
_journal_volume 181
_journal_year 1958
_chemical_formula_sum 'Al0.32 O2 Si0.68'
_chemical_name_mineral Chabazite-Ca
_space_group_IT_number 166
_symmetry_space_group_name_Hall '-P 3* 2'
_symmetry_space_group_name_H-M 'R -3 m :R'
_cell_angle_alpha 94.3
_cell_angle_beta 94.3
_cell_angle_gamma 94.3
_cell_length_a 9.4
_cell_length_b 9.4
_cell_length_c 9.4
_cell_formula_units_Z 12
_cell_volume 823.197
_database_code_amcsd 0017695
_exptl_crystal_density_diffrn 1.446
_cod_original_sg_symbol_H-M 'R -3 m'
_cod_original_formula_sum '(Al.32 Si.68) O2'
_cod_database_code 9016278

loop_
_space_group_symop_operation_xyz
x,y,z
-x,-z,-y
-z,-x,-y
y,x,z
y,z,x
-z,-y,-x
-x,-y,-z
x,z,y
z,x,y
-y,-x,-z
-y,-z,-x
z,y,x

loop_
_atom_site_label
_atom_site_fract_x
_atom_site_fract_y
_atom_site_fract_z
_atom_site_occupancy
Al1 0.34000 0.11000 -0.12000 0.32000
Si1 0.34000 0.11000 -0.12000 0.68000
O1 0.27000 -0.27000 0.00000 1.00000
O2 0.17000 -0.17000 0.50000 1.00000
O3 0.25000 0.25000 0.90000 1.00000
O4 0.03000 0.03000 0.35000 1.00000

loop_
_cod_related_entry_id
_cod_related_entry_database
_cod_related_entry_code
1 AMCSD 0017695
